data_4309121
loop_
_publ_author_name
'Janet E. Kirsch'
'Heather K. Izumi'
'Charlotte L. Stern'
'Kenneth R. Poeppelmeier'

_publ_section_title
;
Synthesis and Characterization of the Face-Sharing Bioctahedral
[Mo2O6F3]3- Anion
;
_journal_name_full 'Inorganic Chemistry'
_journal_page_first 4586
_journal_page_last 4593
_journal_paper_doi 10.1021/ic0502877
_journal_volume 44
_journal_year 2005
_chemical_formula_sum 'C60 H72 Cu3 F6 Mo4 N24 O12'
_chemical_formula_weight 2009.80
_chemical_name_systematic
; 
 ? 
;
_space_group_IT_number 148
_symmetry_space_group_name_Hall '-R 3'
_symmetry_space_group_name_H-M 'R -3 :H'
_atom_sites_solution_hydrogens geom
_atom_sites_solution_primary direct
_atom_sites_solution_secondary difmap
_audit_creation_method SHELXL-97
_cell_angle_alpha 90.00
_cell_angle_beta 90.00
_cell_angle_gamma 120.00
_cell_formula_units_Z 3
_cell_length_a 13.8811(9)
_cell_length_b 13.8811(9)
_cell_length_c 31.783(3)
_cell_measurement_reflns_used 2965
_cell_measurement_temperature 153(2)
_cell_measurement_theta_max 29
_cell_measurement_theta_min 2.5
_cell_volume 5303.6(7)
_computing_structure_refinement 'SHELXL-97 (Sheldrick, 1997)'
_computing_structure_solution 'SHELXS-97 (Sheldrick, 1990)'
_diffrn_ambient_temperature 153(2)
_diffrn_measured_fraction_theta_full 0.955
_diffrn_measured_fraction_theta_max 0.955
_diffrn_radiation_monochromator graphite
_diffrn_radiation_source 'fine-focus sealed tube'
_diffrn_radiation_type MoK\a
_diffrn_radiation_wavelength 0.71073
_diffrn_reflns_av_R_equivalents 0.0387
_diffrn_reflns_av_sigmaI/netI 0.0252
_diffrn_reflns_limit_h_max 18
_diffrn_reflns_limit_h_min -18
_diffrn_reflns_limit_k_max 18
_diffrn_reflns_limit_k_min -18
_diffrn_reflns_limit_l_max 42
_diffrn_reflns_limit_l_min -42
_diffrn_reflns_number 16734
_diffrn_reflns_theta_full 28.92
_diffrn_reflns_theta_max 28.92
_diffrn_reflns_theta_min 1.81
_exptl_absorpt_coefficient_mu 16.66
_exptl_absorpt_correction_T_max 0.9566
_exptl_absorpt_correction_T_min 0.6796
_exptl_absorpt_correction_type 'face indexed'
_exptl_crystal_colour green
_exptl_crystal_density_diffrn 1.888
_exptl_crystal_density_meas 1.886(5)
_exptl_crystal_density_method 'flotation pycnometry'
_exptl_crystal_description hexagonal
_exptl_crystal_F_000 3015
_exptl_crystal_size_max 0.108
_exptl_crystal_size_mid 0.102
_exptl_crystal_size_min 0.013
_refine_diff_density_max 1.350
_refine_diff_density_min -2.661
_refine_diff_density_rms 0.115
_refine_ls_extinction_method none
_refine_ls_goodness_of_fit_ref 1.068
_refine_ls_hydrogen_treatment mixed
_refine_ls_matrix_type full
_refine_ls_number_parameters 166
_refine_ls_number_reflns 2965
_refine_ls_number_restraints 0
_refine_ls_restrained_S_all 1.068
_refine_ls_R_factor_all 0.0504
_refine_ls_R_factor_gt 0.0401
_refine_ls_shift/su_max 0.000
_refine_ls_shift/su_mean 0.000
_refine_ls_structure_factor_coef Fsqd
_refine_ls_weighting_details 'calc w=1/[\s^2^(Fo^2^)+(0.0518P)^2^+35.1923P] where P=(Fo^2^+2Fc^2^)/3'
_refine_ls_weighting_scheme calc
_refine_ls_wR_factor_gt 0.1014
_refine_ls_wR_factor_ref 0.1079
_reflns_number_gt 2461
_reflns_number_total 2965
_reflns_threshold_expression >2sigma(I)
_cod_data_source_file ic0502877si20050223_031724.cif
_cod_data_source_block s17n
_cod_original_cell_volume 5303.7(7)
_cod_original_sg_symbol_H-M 'R -3'
_cod_database_code 4309121

loop_
_symmetry_equiv_pos_as_xyz
'x, y, z'
'-y, x-y, z'
'-x+y, -x, z'
'x+2/3, y+1/3, z+1/3'
'-y+2/3, x-y+1/3, z+1/3'
'-x+y+2/3, -x+1/3, z+1/3'
'x+1/3, y+2/3, z+2/3'
'-y+1/3, x-y+2/3, z+2/3'
'-x+y+1/3, -x+2/3, z+2/3'
'-x, -y, -z'
'y, -x+y, -z'
'x-y, x, -z'
'-x+2/3, -y+1/3, -z+1/3'
'y+2/3, -x+y+1/3, -z+1/3'
'x-y+2/3, x+1/3, -z+1/3'
'-x+1/3, -y+2/3, -z+2/3'
'y+1/3, -x+y+2/3, -z+2/3'
'x-y+1/3, x+2/3, -z+2/3'

loop_
_atom_site_label
_atom_site_type_symbol
_atom_site_fract_x
_atom_site_fract_y
_atom_site_fract_z
_atom_site_U_iso_or_equiv
_atom_site_adp_type
_atom_site_occupancy
_atom_site_symmetry_multiplicity
_atom_site_calc_flag
_atom_site_refinement_flags
_atom_site_disorder_assembly
_atom_site_disorder_group
Mo1 Mo 0.6667 0.3333 0.112511(13) 0.01589(12) Uani 1 3 d S . .
Mo2 Mo 0.6667 0.3333 0.012753(18) 0.04349(18) Uani 1 3 d S . .
Cu1 Cu 0.8333 0.1667 0.1667 0.0374(2) Uani 1 2 d S . .
F1 F 0.78710(16) 0.39278(16) 0.06119(6) 0.0272(4) Uani 1 1 d . . .
O1 O 0.74228(17) 0.27738(18) 0.13548(6) 0.0200(4) Uani 1 1 d . . .
O2 O 0.7407(2) 0.4642(2) -0.01247(8) 0.0372(6) Uani 1 1 d . . .
N1 N 0.7053(2) 0.0248(2) 0.14229(8) 0.0226(5) Uani 1 1 d . . .
N2 N 0.4833(3) -0.0545(3) 0.06544(10) 0.0404(8) Uani 1 1 d . . .
H2B H 0.4264 -0.1143 0.0546 0.049 Uiso 1 1 calc R . .
H2C H 0.4966 0.0120 0.0578 0.049 Uiso 1 1 calc R . .
N3 N 0.9222(2) 0.1908(2) 0.11259(8) 0.0243(6) Uani 1 1 d . . .
N4 N 0.9538(3) 0.3199(3) 0.00989(10) 0.0362(7) Uani 1 1 d . . .
H4A H 0.9958 0.3373 -0.0128 0.043 Uiso 1 1 calc R . .
H4B H 0.9014 0.3377 0.0116 0.043 Uiso 1 1 calc R . .
C1 C 0.6848(3) -0.0748(3) 0.15632(10) 0.0232(6) Uani 1 1 d . . .
H1A H 0.7286 -0.0785 0.1785 0.028 Uiso 1 1 calc R . .
C2 C 0.6005(3) -0.1726(3) 0.13888(10) 0.0228(6) Uani 1 1 d . . .
H2A H 0.5889 -0.2424 0.1485 0.027 Uiso 1 1 calc R . .
C3 C 0.5337(3) -0.1686(3) 0.10765(10) 0.0238(6) Uani 1 1 d . . .
H3A H 0.4768 -0.2353 0.0953 0.029 Uiso 1 1 calc R . .
C4 C 0.5509(3) -0.0649(3) 0.09424(9) 0.0230(6) Uani 1 1 d . . .
C5 C 0.6414(3) 0.0295(3) 0.11201(10) 0.0252(6) Uani 1 1 d . . .
H5A H 0.6579 0.1006 0.1019 0.030 Uiso 1 1 calc R . .
C6 C 1.0006(3) 0.1614(3) 0.11100(10) 0.0268(7) Uani 1 1 d . . .
H6A H 1.0111 0.1254 0.1345 0.032 Uiso 1 1 calc R . .
C7 C 1.0667(3) 0.1828(3) 0.07559(11) 0.0286(7) Uani 1 1 d . . .
H7A H 1.1219 0.1615 0.0750 0.034 Uiso 1 1 calc R . .
C8 C 1.0523(3) 0.2350(3) 0.04130(10) 0.0262(7) Uani 1 1 d . . .
H8A H 1.0977 0.2504 0.0170 0.031 Uiso 1 1 calc R . .
C9 C 0.9703(3) 0.2649(3) 0.04258(10) 0.0238(6) Uani 1 1 d . . .
C10 C 0.9067(3) 0.2406(3) 0.07935(11) 0.0265(7) Uani 1 1 d . . .
H10A H 0.8503 0.2603 0.0807 0.032 Uiso 1 1 calc R . .

loop_
_atom_site_aniso_label
_atom_site_aniso_U_11
_atom_site_aniso_U_22
_atom_site_aniso_U_33
_atom_site_aniso_U_23
_atom_site_aniso_U_13
_atom_site_aniso_U_12
Mo1 0.01689(15) 0.01689(15) 0.0139(2) 0.000 0.000 0.00844(7)
Mo2 0.0553(3) 0.0553(3) 0.0198(3) 0.000 0.000 0.02767(13)
Cu1 0.0336(3) 0.0251(3) 0.0255(3) -0.0116(2) 0.0172(2) -0.0064(2)
F1 0.0282(10) 0.0314(10) 0.0223(9) 0.0024(8) 0.0034(7) 0.0151(8)
O1 0.0202(10) 0.0236(10) 0.0180(10) -0.0003(8) -0.0013(8) 0.0123(9)
O2 0.0449(15) 0.0367(14) 0.0274(13) 0.0087(11) 0.0047(11) 0.0185(12)
N1 0.0249(13) 0.0184(12) 0.0195(12) -0.0015(9) 0.0081(10) 0.0072(10)
N2 0.053(2) 0.050(2) 0.0331(17) -0.0014(15) -0.0090(15) 0.0369(18)
N3 0.0262(13) 0.0192(12) 0.0186(12) -0.0042(10) 0.0063(10) 0.0047(11)
N4 0.0473(19) 0.0411(17) 0.0286(15) 0.0058(13) 0.0000(13) 0.0284(16)
C1 0.0223(14) 0.0251(15) 0.0208(14) -0.0010(12) 0.0002(11) 0.0107(13)
C2 0.0264(15) 0.0185(14) 0.0234(15) 0.0026(11) 0.0021(12) 0.0111(12)
C3 0.0245(15) 0.0200(14) 0.0236(15) -0.0031(11) -0.0018(12) 0.0087(12)
C4 0.0324(16) 0.0273(15) 0.0162(13) 0.0013(11) 0.0041(12) 0.0200(14)
C5 0.0351(17) 0.0218(15) 0.0218(15) 0.0037(12) 0.0087(13) 0.0166(14)
C6 0.0278(16) 0.0253(16) 0.0217(15) 0.0022(12) 0.0003(12) 0.0092(13)
C7 0.0246(16) 0.0326(17) 0.0316(17) 0.0063(14) 0.0042(13) 0.0166(14)
C8 0.0270(16) 0.0310(16) 0.0202(15) 0.0024(12) 0.0076(12) 0.0143(14)
C9 0.0279(16) 0.0204(14) 0.0220(14) -0.0023(11) -0.0008(12) 0.0113(13)
C10 0.0260(16) 0.0224(15) 0.0302(17) -0.0030(12) 0.0051(13) 0.0115(13)

loop_
_atom_type_symbol
_atom_type_description
_atom_type_scat_dispersion_real
_atom_type_scat_dispersion_imag
_atom_type_scat_source
C C 0.0033 0.0016 'International Tables Vol C Tables 4.2.6.8 and 6.1.1.4'
H H 0.0000 0.0000 'International Tables Vol C Tables 4.2.6.8 and 6.1.1.4'
N N 0.0061 0.0033 'International Tables Vol C Tables 4.2.6.8 and 6.1.1.4'
O O 0.0106 0.0060 'International Tables Vol C Tables 4.2.6.8 and 6.1.1.4'
F F 0.0171 0.0103 'International Tables Vol C Tables 4.2.6.8 and 6.1.1.4'
Cu Cu 0.3201 1.2651 'International Tables Vol C Tables 4.2.6.8 and 6.1.1.4'
Mo Mo -1.6832 0.6857 'International Tables Vol C Tables 4.2.6.8 and 6.1.1.4'

loop_
_geom_angle_atom_site_label_1
_geom_angle_atom_site_label_2
_geom_angle_atom_site_label_3
_geom_angle
_geom_angle_site_symmetry_1
_geom_angle_site_symmetry_3
_geom_angle_publ_flag
O1 Mo1 O1 103.78(8) . 3_665 ?
O1 Mo1 O1 103.78(8) . 2_655 ?
O1 Mo1 O1 103.78(8) 3_665 2_655 ?
O1 Mo1 F1 93.50(9) . 3_665 ?
O1 Mo1 F1 87.91(9) 3_665 3_665 ?
O1 Mo1 F1 155.92(9) 2_655 3_665 ?
O1 Mo1 F1 87.91(9) . . ?
O1 Mo1 F1 155.92(9) 3_665 . ?
O1 Mo1 F1 93.50(9) 2_655 . ?
F1 Mo1 F1 70.18(8) 3_665 . ?
O1 Mo1 F1 155.92(9) . 2_655 ?
O1 Mo1 F1 93.50(9) 3_665 2_655 ?
O1 Mo1 F1 87.91(8) 2_655 2_655 ?
F1 Mo1 F1 70.18(8) 3_665 2_655 ?
F1 Mo1 F1 70.18(8) . 2_655 ?
O1 Mo1 Mo2 114.70(7) . . ?
O1 Mo1 Mo2 114.70(7) 3_665 . ?
O1 Mo1 Mo2 114.70(7) 2_655 . ?
F1 Mo1 Mo2 41.59(5) 3_665 . ?
F1 Mo1 Mo2 41.59(5) . . ?
F1 Mo1 Mo2 41.59(5) 2_655 . ?
O2 Mo2 O2 101.08(11) 3_665 2_655 ?
O2 Mo2 O2 101.08(11) 3_665 . ?
O2 Mo2 O2 101.08(11) 2_655 . ?
O2 Mo2 F1 93.54(10) 3_665 . ?
O2 Mo2 F1 159.93(10) 2_655 . ?
O2 Mo2 F1 89.37(10) . . ?
O2 Mo2 F1 89.37(10) 3_665 3_665 ?
O2 Mo2 F1 93.54(10) 2_655 3_665 ?
O2 Mo2 F1 159.93(10) . 3_665 ?
F1 Mo2 F1 72.78(8) . 3_665 ?
O2 Mo2 F1 159.93(10) 3_665 2_655 ?
O2 Mo2 F1 89.37(10) 2_655 2_655 ?
O2 Mo2 F1 93.54(10) . 2_655 ?
F1 Mo2 F1 72.78(8) . 2_655 ?
F1 Mo2 F1 72.78(8) 3_665 2_655 ?
O2 Mo2 Mo1 116.94(9) 3_665 . ?
O2 Mo2 Mo1 116.94(9) 2_655 . ?
O2 Mo2 Mo1 116.94(9) . . ?
F1 Mo2 Mo1 43.24(5) . . ?
F1 Mo2 Mo1 43.24(5) 3_665 . ?
F1 Mo2 Mo1 43.24(5) 2_655 . ?
N1 Cu1 N1 180.0 . 13_655 ?
N1 Cu1 N3 90.13(10) . . ?
N1 Cu1 N3 89.88(10) 13_655 . ?
N1 Cu1 N3 89.88(10) . 13_655 ?
N1 Cu1 N3 90.12(10) 13_655 13_655 ?
N3 Cu1 N3 180.00(15) . 13_655 ?
N1 Cu1 O1 88.81(9) . . ?
N1 Cu1 O1 91.19(9) 13_655 . ?
N3 Cu1 O1 90.82(10) . . ?
N3 Cu1 O1 89.18(10) 13_655 . ?
Mo2 F1 Mo1 95.17(8) . . ?
Mo1 O1 Cu1 172.12(11) . . ?
C5 N1 C1 119.1(3) . . ?
C5 N1 Cu1 120.6(2) . . ?
C1 N1 Cu1 120.2(2) . . ?
C4 N2 H2B 120.0 . . ?
C4 N2 H2C 120.0 . . ?
H2B N2 H2C 120.0 . . ?
C10 N3 C6 119.5(3) . . ?
C10 N3 Cu1 120.6(2) . . ?
C6 N3 Cu1 119.8(2) . . ?
C9 N4 H4A 120.0 . . ?
C9 N4 H4B 120.0 . . ?
H4A N4 H4B 120.0 . . ?
N1 C1 C2 121.1(3) . . ?
N1 C1 H1A 119.5 . . ?
C2 C1 H1A 119.5 . . ?
C3 C2 C1 120.1(3) . . ?
C3 C2 H2A 119.9 . . ?
C1 C2 H2A 119.9 . . ?
C2 C3 C4 119.2(3) . . ?
C2 C3 H3A 120.4 . . ?
C4 C3 H3A 120.4 . . ?
N2 C4 C3 122.5(3) . . ?
N2 C4 C5 120.7(3) . . ?
C3 C4 C5 116.7(3) . . ?
N1 C5 C4 123.5(3) . . ?
N1 C5 H5A 118.2 . . ?
C4 C5 H5A 118.2 . . ?
N3 C6 C7 121.1(3) . . ?
N3 C6 H6A 119.5 . . ?
C7 C6 H6A 119.5 . . ?
C8 C7 C6 120.0(3) . . ?
C8 C7 H7A 120.0 . . ?
C6 C7 H7A 120.0 . . ?
C7 C8 C9 119.2(3) . . ?
C7 C8 H8A 120.4 . . ?
C9 C8 H8A 120.4 . . ?
N4 C9 C8 122.0(3) . . ?
N4 C9 C10 120.3(3) . . ?
C8 C9 C10 117.6(3) . . ?
N3 C10 C9 122.6(3) . . ?
N3 C10 H10A 118.7 . . ?
C9 C10 H10A 118.7 . . ?

loop_
_geom_bond_atom_site_label_1
_geom_bond_atom_site_label_2
_geom_bond_distance
_geom_bond_site_symmetry_2
_geom_bond_publ_flag
Mo1 O1 1.747(2) . ?
Mo1 O1 1.747(2) 3_665 ?
Mo1 O1 1.747(2) 2_655 ?
Mo1 F1 2.1810(19) 3_665 ?
Mo1 F1 2.1810(19) . ?
Mo1 F1 2.1810(19) 2_655 ?
Mo1 Mo2 3.1706(8) . ?
Mo2 O2 1.770(3) 3_665 ?
Mo2 O2 1.770(3) 2_655 ?
Mo2 O2 1.770(3) . ?
Mo2 F1 2.113(2) . ?
Mo2 F1 2.113(2) 3_665 ?
Mo2 F1 2.113(2) 2_655 ?
Cu1 N1 2.034(3) . ?
Cu1 N1 2.034(3) 13_655 ?
Cu1 N3 2.043(3) . ?
Cu1 N3 2.043(3) 13_655 ?
Cu1 O1 2.624(2) . ?
N1 C5 1.332(4) . ?
N1 C1 1.341(4) . ?
N2 C4 1.370(4) . ?
N2 H2B 0.8800 . ?
N2 H2C 0.8800 . ?
N3 C10 1.338(4) . ?
N3 C6 1.341(5) . ?
N4 C9 1.374(4) . ?
N4 H4A 0.8800 . ?
N4 H4B 0.8800 . ?
C1 C2 1.390(4) . ?
C1 H1A 0.9500 . ?
C2 C3 1.378(4) . ?
C2 H2A 0.9500 . ?
C3 C4 1.403(4) . ?
C3 H3A 0.9500 . ?
C4 C5 1.403(5) . ?
C5 H5A 0.9500 . ?
C6 C7 1.387(5) . ?
C6 H6A 0.9500 . ?
C7 C8 1.378(5) . ?
C7 H7A 0.9500 . ?
C8 C9 1.394(5) . ?
C8 H8A 0.9500 . ?
C9 C10 1.400(4) . ?
C10 H10A 0.9500 . ?
